data_7056225
loop_
_publ_author_name
'Zhang, Cheng Xing'
'Cheng, Guangbin'
'xiong, hualin'
'yang, hongwei'

_publ_section_title
;
 14,16,34,36,54,56,74,76-octanitro-2,4,6,8-tetraoxa-1,3,5,7(1,3)
 -tetrabenzenacyclooctaphane and its derivatives: Thermally Stable
 Explosive with Outstanding Properties
;
_journal_name_full 'New J. Chem.'
_journal_paper_doi 10.1039/C7NJ01057E
_journal_year 2017
_chemical_formula_moiety 'C26 H12 N8 O20, 2(C4 H8 O2) [+ solvent]'
_chemical_formula_sum 'C34 H28 N8 O24'
_chemical_formula_weight 932.64
_space_group_crystal_system triclinic
_space_group_IT_number 2
_space_group_name_Hall '-P 1'
_space_group_name_H-M_alt 'P -1'
_symmetry_space_group_name_Hall '-P 1'
_symmetry_space_group_name_H-M 'P -1'
_atom_sites_solution_hydrogens geom
_audit_block_doi 10.5517/ccdc.csd.cc1ngd4n
_audit_creation_method SHELXL-2014/7
_audit_update_record
;
2017-02-16 deposited with the CCDC.
2017-05-22 downloaded from the CCDC.
;
_cell_angle_alpha 99.125(2)
_cell_angle_beta 98.574(2)
_cell_angle_gamma 95.584(2)
_cell_formula_units_Z 4
_cell_length_a 11.2554(6)
_cell_length_b 19.5586(9)
_cell_length_c 20.6007(10)
_cell_measurement_reflns_used 6159
_cell_measurement_temperature 173(2)
_cell_measurement_theta_max 24.91
_cell_measurement_theta_min 2.92
_cell_volume 4393.5(4)
_computing_structure_refinement 'SHELXL-2014/7 (Sheldrick, 2014)'
_diffrn_ambient_temperature 173(2)
_diffrn_measured_fraction_theta_full 0.987
_diffrn_measured_fraction_theta_max 0.982
_diffrn_measurement_device_type 'PHOTON 100 CMOS detector'
_diffrn_measurement_method 'omega scan'
_diffrn_radiation_type MoK\a
_diffrn_radiation_wavelength 0.71073
_diffrn_reflns_av_R_equivalents 0.0712
_diffrn_reflns_av_unetI/netI 0.0877
_diffrn_reflns_Laue_measured_fraction_full 0.987
_diffrn_reflns_Laue_measured_fraction_max 0.982
_diffrn_reflns_limit_h_max 11
_diffrn_reflns_limit_h_min -13
_diffrn_reflns_limit_k_max 23
_diffrn_reflns_limit_k_min -23
_diffrn_reflns_limit_l_max 24
_diffrn_reflns_limit_l_min -24
_diffrn_reflns_number 38630
_diffrn_reflns_point_group_measured_fraction_full 0.987
_diffrn_reflns_point_group_measured_fraction_max 0.982
_diffrn_reflns_theta_full 25.242
_diffrn_reflns_theta_max 25.387
_diffrn_reflns_theta_min 2.849
_diffrn_source 'sealed tube'
_exptl_absorpt_coefficient_mu 0.122
_exptl_absorpt_correction_T_max 0.7452
_exptl_absorpt_correction_T_min 0.6876
_exptl_absorpt_correction_type multi-scan
_exptl_absorpt_process_details 'SADABS (Bruker, 2014)'
_exptl_crystal_density_diffrn 1.410
_exptl_crystal_description block
_exptl_crystal_F_000 1920
_exptl_crystal_size_max 0.230
_exptl_crystal_size_mid 0.190
_exptl_crystal_size_min 0.150
_refine_diff_density_max 0.272
_refine_diff_density_min -0.281
_refine_diff_density_rms 0.053
_refine_ls_extinction_method none
_refine_ls_goodness_of_fit_ref 1.068
_refine_ls_hydrogen_treatment constr
_refine_ls_matrix_type full
_refine_ls_number_parameters 1432
_refine_ls_number_reflns 15887
_refine_ls_number_restraints 1327
_refine_ls_restrained_S_all 1.057
_refine_ls_R_factor_all 0.1398
_refine_ls_R_factor_gt 0.0580
_refine_ls_shift/su_max 0.007
_refine_ls_shift/su_mean 0.000
_refine_ls_structure_factor_coef Fsqd
_refine_ls_weighting_details 'w=1/[\s^2^(Fo^2^)+(0.0434P)^2^+1.6074P] where P=(Fo^2^+2Fc^2^)/3'
_refine_ls_weighting_scheme calc
_refine_ls_wR_factor_gt 0.1148
_refine_ls_wR_factor_ref 0.1429
_reflns_Friedel_coverage 0.000
_reflns_number_gt 8131
_reflns_number_total 15887
_reflns_threshold_expression 'I > 2\s(I)'
_cod_data_source_file c7nj01057e2.cif
_cod_data_source_block 2_sq
_cod_database_code 7056225
_shelx_shelxl_version_number 2014/7
_shelx_space_group_comment
;
The symmetry employed for this shelxl refinement is uniquely defined
by the following loop, which should always be used as a source of
symmetry information in preference to the above space-group names.
They are only intended as comments.
;
_shelx_estimated_absorpt_t_min 0.972
_shelx_estimated_absorpt_t_max 0.982

loop_
_space_group_symop_operation_xyz
'x, y, z'
'-x, -y, -z'

loop_
_atom_site_label
_atom_site_type_symbol
_atom_site_fract_x
_atom_site_fract_y
_atom_site_fract_z
_atom_site_U_iso_or_equiv
_atom_site_adp_type
_atom_site_occupancy
_atom_site_site_symmetry_order
_atom_site_calc_flag
_atom_site_refinement_flags_posn
_atom_site_refinement_flags_adp
_atom_site_refinement_flags_occupancy
_atom_site_disorder_assembly
_atom_site_disorder_group
C1A C 0.7914(3) 0.08055(15) 0.03184(14) 0.0274(7) Uani 1 1 d . . . . .
C2A C 0.7199(3) 0.12600(15) 0.06054(15) 0.0298(8) Uani 1 1 d . . . . .
H2A H 0.7481 0.1548 0.1028 0.036 Uiso 1 1 calc R U . . .
C3A C 0.6065(3) 0.12826(15) 0.02597(15) 0.0306(8) Uani 1 1 d . . . . .
C4A C 0.5626(3) 0.08512(15) -0.03473(15) 0.0298(7) Uani 1 1 d . . . . .
C5A C 0.6314(3) 0.03741(15) -0.06412(14) 0.0292(7) Uani 1 1 d . . . . .
C6A C 0.7464(3) 0.03725(15) -0.02901(14) 0.0279(7) Uani 1 1 d . . . . .
C7A C 0.5657(3) 0.24040(15) 0.07036(15) 0.0298(7) Uani 1 1 d . . . . .
C8A C 0.6473(3) 0.27324(16) 0.03806(15) 0.0333(8) Uani 1 1 d . . . . .
H8A H 0.6811 0.2471 0.0040 0.040 Uiso 1 1 calc R U . . .
C9A C 0.6792(3) 0.34404(16) 0.05577(15) 0.0318(8) Uani 1 1 d . . . . .
C10A C 0.6281(3) 0.38224(16) 0.10383(16) 0.0341(8) Uani 1 1 d . . . . .
C11A C 0.5436(3) 0.35077(16) 0.13472(15) 0.0360(8) Uani 1 1 d . . . . .
H11A H 0.5059 0.3776 0.1665 0.043 Uiso 1 1 calc R U . . .
C12A C 0.5141(3) 0.27889(16) 0.11855(15) 0.0306(7) Uani 1 1 d D . . . .
C13A C 0.5864(3) -0.01026(17) -0.13023(15) 0.0423(9) Uani 1 1 d . . . . .
H13A H 0.6536 -0.0156 -0.1552 0.064 Uiso 1 1 calc R U . . .
H13B H 0.5226 0.0099 -0.1560 0.064 Uiso 1 1 calc R U . . .
H13C H 0.5539 -0.0560 -0.1225 0.064 Uiso 1 1 calc R U . . .
C1B C 0.8733(3) 0.36528(15) 0.02607(15) 0.0298(7) Uani 1 1 d . . . . .
C2B C 0.9310(3) 0.33729(16) 0.07716(15) 0.0314(8) Uani 1 1 d . . . . .
H2B H 0.8894 0.3245 0.1111 0.038 Uiso 1 1 calc R U . . .
C3B C 1.0496(3) 0.32828(15) 0.07788(14) 0.0313(8) Uani 1 1 d . . . . .
C4B C 1.1119(3) 0.34897(16) 0.02939(15) 0.0329(8) Uani 1 1 d D . . . .
C5B C 1.0564(3) 0.37806(17) -0.02258(15) 0.0379(9) Uani 1 1 d . . . . .
C6B C 0.9357(3) 0.38488(16) -0.02243(14) 0.0325(8) Uani 1 1 d D . . . .
C7B C 1.0746(3) 0.24029(15) 0.14315(14) 0.0276(7) Uani 1 1 d . . . . .
C8B C 1.0040(3) 0.18910(16) 0.09493(14) 0.0304(8) Uani 1 1 d . . . . .
H8B H 0.9804 0.1979 0.0511 0.036 Uiso 1 1 calc R U . . .
C9B C 0.9682(3) 0.12541(15) 0.11084(14) 0.0271(7) Uani 1 1 d . . . . .
C10B C 1.0061(3) 0.11136(14) 0.17398(14) 0.0258(7) Uani 1 1 d . . . . .
C11B C 1.0806(3) 0.16090(15) 0.22136(14) 0.0280(7) Uani 1 1 d . . . . .
H11B H 1.1099 0.1506 0.2640 0.034 Uiso 1 1 calc R U . . .
C12B C 1.1122(3) 0.22564(15) 0.20628(13) 0.0271(7) Uani 1 1 d . . . . .
C13B C 1.1234(4) 0.3996(2) -0.07568(19) 0.0653(12) Uani 1 1 d . . . . .
H13D H 1.0651 0.4038 -0.1148 0.098 Uiso 1 1 calc R U . . .
H13E H 1.1758 0.3644 -0.0885 0.098 Uiso 1 1 calc R U . . .
H13F H 1.1730 0.4447 -0.0583 0.098 Uiso 1 1 calc R U . . .
C1C C 0.4943(3) 0.42183(15) 0.62701(14) 0.0285(7) Uani 1 1 d . . . . .
C2C C 0.5615(3) 0.37302(15) 0.59935(15) 0.0317(8) Uani 1 1 d . . . . .
H2C H 0.5317 0.3441 0.5573 0.038 Uiso 1 1 calc R U . . .
C3C C 0.6722(3) 0.36752(17) 0.63422(17) 0.0370(8) Uani 1 1 d . . . . .
C4C C 0.7182(3) 0.41038(17) 0.69480(16) 0.0381(8) Uani 1 1 d . . . . .
C5C C 0.6551(3) 0.46170(16) 0.72258(15) 0.0373(9) Uani 1 1 d . . . . .
C6C C 0.5423(3) 0.46514(15) 0.68673(15) 0.0317(8) Uani 1 1 d . . . . .
C7C C 0.7130(3) 0.25577(17) 0.58451(16) 0.0363(8) Uani 1 1 d . . . . .
C8C C 0.6285(3) 0.21965(17) 0.61273(16) 0.0380(8) Uani 1 1 d . . . . .
H8C H 0.5891 0.2439 0.6454 0.046 Uiso 1 1 calc R U . . .
C9C C 0.6011(3) 0.14836(17) 0.59347(18) 0.0424(9) Uani 1 1 d . . . . .
C10C C 0.6613(4) 0.11314(18) 0.54727(19) 0.0498(10) Uani 1 1 d D . . . .
C11C C 0.7430(3) 0.14869(19) 0.51759(18) 0.0476(9) Uani 1 1 d . . . . .
H11C H 0.7823 0.1243 0.4849 0.057 Uiso 1 1 calc R U . . .
C12C C 0.7673(3) 0.21971(18) 0.53558(16) 0.0390(8) Uani 1 1 d D . . . .
C13C C 0.7011(4) 0.51038(18) 0.78888(16) 0.0545(11) Uani 1 1 d . . . . .
H13G H 0.7368 0.5553 0.7806 0.082 Uiso 1 1 calc R U . . .
H13H H 0.7626 0.4895 0.8155 0.082 Uiso 1 1 calc R U . . .
H13I H 0.6335 0.5177 0.8131 0.082 Uiso 1 1 calc R U . . .
C1D C 0.4070(3) 0.13442(15) 0.62194(16) 0.0355(8) Uani 1 1 d . . . . .
C2D C 0.3504(3) 0.16395(15) 0.57081(16) 0.0352(8) Uani 1 1 d . . . . .
H2D H 0.3900 0.1721 0.5346 0.042 Uiso 1 1 calc R U . . .
C3D C 0.2359(3) 0.18120(15) 0.57359(14) 0.0312(8) Uani 1 1 d . . . . .
C4D C 0.1762(3) 0.16814(15) 0.62541(15) 0.0315(8) Uani 1 1 d . . . . .
C5D C 0.2299(3) 0.13739(16) 0.67750(15) 0.0344(8) Uani 1 1 d . . . . .
C6D C 0.3456(3) 0.12148(15) 0.67307(15) 0.0348(8) Uani 1 1 d . . . . .
C7D C 0.2119(3) 0.27098(14) 0.50978(14) 0.0273(7) Uani 1 1 d . . . . .
C8D C 0.2832(3) 0.32036(15) 0.55902(14) 0.0287(7) Uani 1 1 d . . . . .
H8D H 0.3078 0.3095 0.6020 0.034 Uiso 1 1 calc R U . . .
C9D C 0.3185(3) 0.38551(15) 0.54570(14) 0.0275(7) Uani 1 1 d . . . . .
C10D C 0.2810(3) 0.40216(15) 0.48338(14) 0.0290(7) Uani 1 1 d D . . . .
C11D C 0.2057(3) 0.35388(15) 0.43498(14) 0.0293(7) Uani 1 1 d . . . . .
H11D H 0.1772 0.3655 0.3928 0.035 Uiso 1 1 calc R U . . .
C12D C 0.1724(3) 0.28894(15) 0.44824(14) 0.0272(7) Uani 1 1 d . . . . .
C13D C 0.1689(3) 0.1260(2) 0.73618(17) 0.0552(11) Uani 1 1 d . . . . .
H13J H 0.1147 0.0820 0.7246 0.083 Uiso 1 1 calc R U . . .
H13K H 0.1220 0.1646 0.7474 0.083 Uiso 1 1 calc R U . . .
H13L H 0.2305 0.1241 0.7746 0.083 Uiso 1 1 calc R U . . .
N1A N 0.4420(3) 0.09236(15) -0.06917(14) 0.0405(7) Uani 1 1 d . . . . .
N2A N 0.8260(3) -0.00991(14) -0.05771(13) 0.0349(7) Uani 1 1 d . . . . .
N3A N 0.6662(4) 0.45732(16) 0.12416(15) 0.0509(8) Uani 1 1 d . . . . .
N3B N 0.9659(3) 0.04552(13) 0.19402(13) 0.0373(7) Uani 1 1 d . . . . .
N4B N 1.1841(3) 0.27858(14) 0.25994(12) 0.0324(7) Uani 1 1 d . . . . .
N1C N 0.8364(3) 0.3990(2) 0.72956(17) 0.0648(10) Uani 1 1 d . . . . .
N2C N 0.4687(3) 0.51804(15) 0.71209(13) 0.0422(8) Uani 1 1 d . . . . .
N1D N 0.0541(3) 0.18869(17) 0.62566(13) 0.0438(8) Uani 1 1 d . . . . .
N2D N 0.4101(3) 0.09003(17) 0.72622(15) 0.0485(8) Uani 1 1 d . . . . .
N4D N 0.0965(3) 0.23889(14) 0.39354(12) 0.0323(7) Uani 1 1 d . . . . .
O1A O 0.5275(2) 0.17003(11) 0.05373(11) 0.0396(6) Uani 1 1 d . . . . .
O2A O 0.7548(2) 0.37874(11) 0.02066(10) 0.0387(6) Uani 1 1 d . . . . .
O3A O 0.4271(3) 0.14880(14) -0.08443(14) 0.0667(8) Uani 1 1 d . . . . .
O4A O 0.3653(2) 0.04197(14) -0.08003(14) 0.0654(8) Uani 1 1 d . . . . .
O5A O 0.8142(3) -0.06965(13) -0.04962(15) 0.0706(9) Uani 1 1 d . . . . .
O6A O 0.8971(3) 0.01351(14) -0.08948(14) 0.0645(8) Uani 1 1 d . . . . .
O7A O 0.5867(3) 0.49521(14) 0.12712(17) 0.0849(10) Uani 1 1 d . . . . .
O8A O 0.7744(3) 0.47608(14) 0.13932(14) 0.0701(9) Uani 1 1 d . . . . .
O1B O 1.1161(2) 0.30367(11) 0.12957(10) 0.0368(6) Uani 1 1 d . . . . .
O2B O 0.90523(19) 0.07228(10) 0.06100(10) 0.0335(5) Uani 1 1 d . . . . .
O7B O 1.0360(3) 0.02317(12) 0.23387(12) 0.0572(8) Uani 1 1 d . . . . .
O8B O 0.8629(2) 0.01824(13) 0.17090(12) 0.0561(7) Uani 1 1 d . . . . .
O9B O 1.2560(2) 0.25788(11) 0.30086(10) 0.0382(6) Uani 1 1 d . . . . .
O10B O 1.1656(2) 0.33907(12) 0.26201(10) 0.0443(6) Uani 1 1 d . . . . .
O1C O 0.7494(2) 0.32528(12) 0.60512(12) 0.0471(6) Uani 1 1 d . . . . .
O2C O 0.5183(2) 0.11173(12) 0.62238(13) 0.0526(7) Uani 1 1 d . . . . .
O3C O 0.8497(3) 0.33958(18) 0.73838(16) 0.0841(10) Uani 1 1 d . . . . .
O4C O 0.9138(3) 0.44905(19) 0.74791(18) 0.1009(12) Uani 1 1 d . . . . .
O5C O 0.5064(3) 0.57905(13) 0.71466(13) 0.0663(8) Uani 1 1 d . . . . .
O6C O 0.3744(3) 0.49879(15) 0.72908(16) 0.0806(10) Uani 1 1 d . . . . .
O1D O 0.1732(2) 0.20586(10) 0.52092(9) 0.0351(6) Uani 1 1 d . . . . .
O2D O 0.3856(2) 0.43570(10) 0.59581(10) 0.0363(6) Uani 1 1 d . . . . .
O3D O 0.0404(2) 0.24936(14) 0.62091(13) 0.0574(7) Uani 1 1 d . . . . .
O4D O -0.0264(2) 0.14500(16) 0.62971(16) 0.0813(10) Uani 1 1 d . . . . .
O5D O 0.4911(3) 0.12621(16) 0.76530(15) 0.0857(11) Uani 1 1 d . . . . .
O6D O 0.3776(3) 0.03021(15) 0.72833(16) 0.0892(11) Uani 1 1 d . . . . .
O9D O 0.1119(2) 0.17736(11) 0.38846(10) 0.0431(6) Uani 1 1 d . . . . .
O10D O 0.0254(2) 0.26240(12) 0.35454(10) 0.0391(6) Uani 1 1 d . . . . .
C14A C 0.5564(4) 0.31845(19) 0.39521(19) 0.0649(13) Uani 1 1 d . . . . .
H14A H 0.6265 0.3089 0.3737 0.097 Uiso 1 1 calc R U . . .
H14B H 0.5824 0.3536 0.4357 0.097 Uiso 1 1 calc R U . . .
H14C H 0.4963 0.3359 0.3645 0.097 Uiso 1 1 calc R U . . .
C15A C 0.5016(3) 0.25307(17) 0.41309(17) 0.0389(8) Uani 1 1 d . . . . .
O11A O 0.4833(2) 0.20048(11) 0.36211(11) 0.0446(6) Uani 1 1 d . . . . .
C16A C 0.4200(4) 0.13591(18) 0.37138(18) 0.0570(11) Uani 1 1 d . . . . .
H16A H 0.3445 0.1446 0.3888 0.068 Uiso 1 1 calc R U . . .
H16B H 0.4714 0.1140 0.4035 0.068 Uiso 1 1 calc R U . . .
C17A C 0.3912(4) 0.0889(2) 0.3042(2) 0.0726(14) Uani 1 1 d . . . . .
H17A H 0.3480 0.0443 0.3085 0.109 Uiso 1 1 calc R U . . .
H17B H 0.3403 0.1111 0.2729 0.109 Uiso 1 1 calc R U . . .
H17C H 0.4666 0.0806 0.2876 0.109 Uiso 1 1 calc R U . . .
O12A O 0.4737(2) 0.24807(12) 0.46639(11) 0.0503(7) Uani 1 1 d . . . . .
C14D C 0.1869(13) 0.3732(10) 0.7434(7) 0.050(3) Uani 0.526(11) 1 d D U P A 1
H14D H 0.1130 0.3488 0.7531 0.075 Uiso 0.526(11) 1 calc R U P A 1
H14E H 0.1742 0.3794 0.6967 0.075 Uiso 0.526(11) 1 calc R U P A 1
H14F H 0.2061 0.4189 0.7725 0.075 Uiso 0.526(11) 1 calc R U P A 1
C15D C 0.2888(14) 0.3314(9) 0.7554(6) 0.046(3) Uani 0.526(11) 1 d D U P A 1
O11D O 0.3033(9) 0.3190(6) 0.8173(5) 0.064(3) Uani 0.526(11) 1 d D U P A 1
C16D C 0.4035(11) 0.2846(5) 0.8408(5) 0.078(3) Uani 0.526(11) 1 d D U P A 1
H16C H 0.4204 0.2500 0.8037 0.094 Uiso 0.526(11) 1 calc R U P A 1
H16D H 0.3827 0.2593 0.8763 0.094 Uiso 0.526(11) 1 calc R U P A 1
C17D C 0.5128(11) 0.3353(8) 0.8672(9) 0.126(6) Uani 0.526(11) 1 d D U P A 1
H17D H 0.5801 0.3106 0.8830 0.188 Uiso 0.526(11) 1 calc R U P A 1
H17E H 0.5342 0.3599 0.8319 0.188 Uiso 0.526(11) 1 calc R U P A 1
H17F H 0.4965 0.3691 0.9044 0.188 Uiso 0.526(11) 1 calc R U P A 1
O12D O 0.3520(16) 0.3081(9) 0.7157(7) 0.051(3) Uani 0.526(11) 1 d D U P A 1
C14W C 0.1887(17) 0.3567(12) 0.7349(10) 0.075(6) Uani 0.474(11) 1 d D U P A 2
H14G H 0.1567 0.3672 0.7766 0.113 Uiso 0.474(11) 1 calc R U P A 2
H14H H 0.1954 0.3988 0.7147 0.113 Uiso 0.474(11) 1 calc R U P A 2
H14I H 0.1338 0.3196 0.7041 0.113 Uiso 0.474(11) 1 calc R U P A 2
C15W C 0.3092(16) 0.3336(10) 0.7490(8) 0.055(4) Uani 0.474(11) 1 d D U P A 2
O11W O 0.3461(12) 0.3363(7) 0.8145(6) 0.073(3) Uani 0.474(11) 1 d D U P A 2
C16W C 0.4707(14) 0.3173(8) 0.8308(5) 0.087(4) Uani 0.474(11) 1 d D U P A 2
H16E H 0.5302 0.3484 0.8147 0.105 Uiso 0.474(11) 1 calc R U P A 2
H16F H 0.4749 0.2684 0.8106 0.105 Uiso 0.474(11) 1 calc R U P A 2
C17W C 0.4939(14) 0.3269(8) 0.9064(6) 0.106(5) Uani 0.474(11) 1 d D U P A 2
H17G H 0.5750 0.3153 0.9216 0.159 Uiso 0.474(11) 1 calc R U P A 2
H17H H 0.4883 0.3755 0.9252 0.159 Uiso 0.474(11) 1 calc R U P A 2
H17I H 0.4334 0.2960 0.9211 0.159 Uiso 0.474(11) 1 calc R U P A 2
O12W O 0.377(2) 0.3160(13) 0.7094(9) 0.075(5) Uani 0.474(11) 1 d D U P A 2
C14B C 1.0972(7) 0.1528(7) 0.9181(4) 0.071(2) Uani 0.804(8) 1 d D U P B 3
H14J H 1.1035 0.1071 0.8924 0.107 Uiso 0.804(8) 1 calc R U P B 3
H14K H 1.1158 0.1514 0.9659 0.107 Uiso 0.804(8) 1 calc R U P B 3
H14L H 1.1547 0.1882 0.9069 0.107 Uiso 0.804(8) 1 calc R U P B 3
C15B C 0.9728(6) 0.1706(3) 0.9019(2) 0.0517(15) Uani 0.804(8) 1 d D U P B 3
O11B O 0.9348(4) 0.1593(3) 0.83786(16) 0.0738(14) Uani 0.804(8) 1 d D U P B 3
C16B C 0.8070(7) 0.1731(5) 0.8153(4) 0.107(3) Uani 0.804(8) 1 d D U P B 3
H16G H 0.7502 0.1517 0.8410 0.128 Uiso 0.804(8) 1 calc R U P B 3
H16H H 0.8015 0.2238 0.8207 0.128 Uiso 0.804(8) 1 calc R U P B 3
C17B C 0.7803(7) 0.1404(5) 0.7447(3) 0.150(4) Uani 0.804(8) 1 d D U P B 3
H17J H 0.6979 0.1469 0.7259 0.225 Uiso 0.804(8) 1 calc R U P B 3
H17K H 0.8381 0.1619 0.7205 0.225 Uiso 0.804(8) 1 calc R U P B 3
H17L H 0.7872 0.0904 0.7407 0.225 Uiso 0.804(8) 1 calc R U P B 3
O12B O 0.9049(6) 0.1914(3) 0.9415(3) 0.0687(17) Uani 0.804(8) 1 d D U P B 3
C14Y C 1.119(3) 0.154(3) 0.9255(17) 0.067(9) Uiso 0.196(8) 1 d D U P B 4
H14M H 1.1597 0.1413 0.8873 0.100 Uiso 0.196(8) 1 calc R U P B 4
H14N H 1.1735 0.1880 0.9598 0.100 Uiso 0.196(8) 1 calc R U P B 4
H14O H 1.0974 0.1121 0.9440 0.100 Uiso 0.196(8) 1 calc R U P B 4
C15Y C 1.006(2) 0.1852(13) 0.9035(10) 0.070(6) Uiso 0.196(8) 1 d D U P B 4
O11Y O 0.9933(17) 0.1884(10) 0.8397(8) 0.073(5) Uiso 0.196(8) 1 d D U P B 4
C16Y C 0.881(2) 0.2083(12) 0.8070(13) 0.102(6) Uiso 0.196(8) 1 d D U P B 4
H16I H 0.8900 0.2197 0.7627 0.122 Uiso 0.196(8) 1 calc R U P B 4
H16J H 0.8563 0.2490 0.8344 0.122 Uiso 0.196(8) 1 calc R U P B 4
C17Y C 0.788(2) 0.1424(16) 0.800(2) 0.095(8) Uiso 0.196(8) 1 d D U P B 4
H17M H 0.7088 0.1510 0.7784 0.143 Uiso 0.196(8) 1 calc R U P B 4
H17N H 0.8151 0.1027 0.7733 0.143 Uiso 0.196(8) 1 calc R U P B 4
H17O H 0.7817 0.1318 0.8446 0.143 Uiso 0.196(8) 1 calc R U P B 4
O12Y O 0.936(2) 0.2061(12) 0.9396(10) 0.039(5) Uiso 0.196(8) 1 d D U P B 4
C14C C 0.8257(16) 0.3591(5) 0.2793(6) 0.061(3) Uani 0.591(3) 1 d D U P C 5
H14P H 0.8110 0.3625 0.3253 0.092 Uiso 0.591(3) 1 calc R U P C 5
H14Q H 0.9112 0.3747 0.2794 0.092 Uiso 0.591(3) 1 calc R U P C 5
H14R H 0.7748 0.3885 0.2561 0.092 Uiso 0.591(3) 1 calc R U P C 5
C15C C 0.7953(10) 0.2843(5) 0.2441(5) 0.039(2) Uani 0.591(3) 1 d D U P C 5
O11C O 0.7576(5) 0.2457(3) 0.2866(2) 0.0489(14) Uani 0.591(3) 1 d D U P C 5
C16C C 0.7301(16) 0.1704(4) 0.2618(5) 0.053(2) Uani 0.591(3) 1 d D U P C 5
H16K H 0.7812 0.1552 0.2284 0.064 Uiso 0.591(3) 1 calc R U P C 5
H16L H 0.6439 0.1581 0.2410 0.064 Uiso 0.591(3) 1 calc R U P C 5
C17C C 0.7577(8) 0.1369(3) 0.3225(4) 0.066(2) Uani 0.591(3) 1 d D U P C 5
H17P H 0.7412 0.0861 0.3094 0.099 Uiso 0.591(3) 1 calc R U P C 5
H17Q H 0.8431 0.1500 0.3424 0.099 Uiso 0.591(3) 1 calc R U P C 5
H17R H 0.7066 0.1529 0.3550 0.099 Uiso 0.591(3) 1 calc R U P C 5
O12C O 0.8027(16) 0.2620(8) 0.1879(5) 0.051(3) Uani 0.591(3) 1 d D U P C 5
C14X C 0.843(5) 0.3639(13) 0.2675(16) 0.053(6) Uiso 0.293(3) 1 d D U P D 6
H14S H 0.8114 0.3765 0.3091 0.079 Uiso 0.293(3) 1 calc R U P D 6
H14T H 0.9315 0.3687 0.2770 0.079 Uiso 0.293(3) 1 calc R U P D 6
H14U H 0.8170 0.3948 0.2365 0.079 Uiso 0.293(3) 1 calc R U P D 6
C15X C 0.795(2) 0.2897(10) 0.2368(11) 0.050(4) Uiso 0.293(3) 1 d D U P D 6
O11X O 0.7219(12) 0.2610(6) 0.2733(7) 0.058(4) Uiso 0.293(3) 1 d D U P D 6
C16X C 0.6744(15) 0.1888(7) 0.2516(8) 0.063(4) Uiso 0.293(3) 1 d D U P D 6
H16M H 0.6718 0.1753 0.2030 0.076 Uiso 0.293(3) 1 calc R U P D 6
H16N H 0.5913 0.1804 0.2614 0.076 Uiso 0.293(3) 1 calc R U P D 6
C17X C 0.758(2) 0.1462(9) 0.2895(10) 0.072(6) Uiso 0.293(3) 1 d D U P D 6
H17S H 0.7282 0.0965 0.2759 0.108 Uiso 0.293(3) 1 calc R U P D 6
H17T H 0.8400 0.1549 0.2794 0.108 Uiso 0.293(3) 1 calc R U P D 6
H17U H 0.7598 0.1600 0.3375 0.108 Uiso 0.293(3) 1 calc R U P D 6
O12X O 0.817(3) 0.2587(15) 0.1853(12) 0.046(6) Uiso 0.293(3) 1 d D U P D 6
C14 C 0.729(8) 0.1797(15) 0.270(3) 0.053(8) Uiso 0.116(3) 1 d D U P E 7
H14V H 0.7110 0.1948 0.3151 0.079 Uiso 0.116(3) 1 calc R U P E 7
H14W H 0.6538 0.1586 0.2403 0.079 Uiso 0.116(3) 1 calc R U P E 7
H14X H 0.7866 0.1454 0.2719 0.079 Uiso 0.116(3) 1 calc R U P E 7
C15 C 0.782(3) 0.2413(11) 0.2451(13) 0.049(5) Uiso 0.116(3) 1 d D U P E 7
O11 O 0.789(2) 0.2995(9) 0.2890(10) 0.044(4) Uiso 0.116(3) 1 d D U P E 7
C16 C 0.840(13) 0.363(2) 0.267(2) 0.050(7) Uiso 0.116(3) 1 d D U P E 7
H16O H 0.7794 0.3785 0.2336 0.060 Uiso 0.116(3) 1 calc R U P E 7
H16P H 0.9135 0.3557 0.2473 0.060 Uiso 0.116(3) 1 calc R U P E 7
C17 C 0.869(4) 0.4169(12) 0.3314(17) 0.075(9) Uiso 0.116(3) 1 d D U P E 7
H17V H 0.9032 0.4617 0.3221 0.112 Uiso 0.116(3) 1 calc R U P E 7
H17W H 0.7946 0.4231 0.3500 0.112 Uiso 0.116(3) 1 calc R U P E 7
H17X H 0.9276 0.4004 0.3636 0.112 Uiso 0.116(3) 1 calc R U P E 7
O12 O 0.814(4) 0.2415(17) 0.1914(13) 0.053(8) Uiso 0.116(3) 1 d D U P E 7
N3D N 0.3020(9) 0.4735(4) 0.4690(4) 0.032(3) Uiso 0.425(3) 1 d D U P F 8
O7D O 0.3214(7) 0.4730(4) 0.4095(3) 0.048(2) Uiso 0.425(3) 1 d D U P F 8
O8D O 0.3154(6) 0.5239(3) 0.5135(3) 0.0442(16) Uiso 0.425(3) 1 d D U P F 8
N3W N 0.3317(10) 0.4660(5) 0.4637(5) 0.031(4) Uiso 0.336(3) 1 d D U P F 9
O7W O 0.2632(8) 0.4891(4) 0.4205(4) 0.032(3) Uiso 0.336(3) 1 d D U P F 9
O8W O 0.4255(7) 0.4982(4) 0.4952(4) 0.040(2) Uiso 0.336(3) 1 d D U P F 9
N3 N 0.3180(17) 0.4699(7) 0.4651(7) 0.045(8) Uiso 0.239(3) 1 d D U P F 10
O7 O 0.2795(15) 0.4761(6) 0.4062(5) 0.024(3) Uiso 0.239(3) 1 d D U P F 10
O8 O 0.3801(13) 0.5165(5) 0.5078(5) 0.038(3) Uiso 0.239(3) 1 d D U P F 10
N4A N 0.4263(4) 0.2486(2) 0.1554(2) 0.0384(14) Uani 0.831(11) 1 d D U P G 11
O9A O 0.3599(4) 0.28756(17) 0.1794(2) 0.0466(12) Uani 0.831(11) 1 d D U P G 11
O10A O 0.4283(5) 0.18832(16) 0.1621(3) 0.072(2) Uani 0.831(11) 1 d D U P G 11
N4Z N 0.4211(18) 0.2456(10) 0.1502(9) 0.051(7) Uiso 0.169(11) 1 d D U P G 12
O9Z O 0.401(2) 0.2758(12) 0.2029(9) 0.069(6) Uiso 0.169(11) 1 d D U P G 12
O10Z O 0.3653(16) 0.1892(7) 0.1244(10) 0.049(5) Uiso 0.169(11) 1 d D U P G 12
N1B N 1.2406(4) 0.3386(3) 0.0340(2) 0.0464(13) Uani 0.87(2) 1 d D U P H 13
O3B O 1.2656(3) 0.2786(3) 0.0295(4) 0.0588(18) Uani 0.87(2) 1 d D U P H 13
O4B O 1.3148(3) 0.3903(3) 0.0418(5) 0.0747(17) Uani 0.87(2) 1 d D U P H 13
N1Y N 1.2417(14) 0.3425(12) 0.0328(12) 0.055(8) Uiso 0.13(2) 1 d D U P H 14
O3Y O 1.269(2) 0.2903(15) 0.001(2) 0.071(7) Uiso 0.13(2) 1 d D U P H 14
O4Y O 1.3119(15) 0.3900(16) 0.0682(16) 0.048(7) Uiso 0.13(2) 1 d D U P H 14
N2B N 0.8695(5) 0.4152(2) -0.0758(2) 0.0405(15) Uani 0.83(2) 1 d D U P I 15
O5B O 0.7956(8) 0.3764(2) -0.1181(3) 0.066(2) Uani 0.83(2) 1 d D U P I 15
O6B O 0.8930(9) 0.47773(18) -0.0741(3) 0.068(2) Uani 0.83(2) 1 d D U P I 15
N2Y N 0.869(2) 0.4142(9) -0.0760(8) 0.054(7) Uiso 0.17(2) 1 d D U P I 16
O5Y O 0.847(3) 0.3789(11) -0.1319(7) 0.052(6) Uiso 0.17(2) 1 d D U P I 16
O6Y O 0.838(3) 0.4722(10) -0.0622(9) 0.047(6) Uiso 0.17(2) 1 d D U P I 16
N4C N 0.8536(8) 0.2572(5) 0.5017(5) 0.046(2) Uani 0.598(3) 1 d D U P J 17
O9C O 0.9235(15) 0.2220(8) 0.4764(10) 0.059(3) Uani 0.598(3) 1 d D U P J 17
O10C O 0.8500(8) 0.3187(3) 0.5002(4) 0.078(2) Uani 0.598(3) 1 d D U P J 17
N4X N 0.8449(19) 0.2476(10) 0.4920(11) 0.059(6) Uiso 0.253(3) 1 d D U P J 18
O9X O 0.924(3) 0.2143(17) 0.475(2) 0.058(7) Uiso 0.253(3) 1 d D U P J 18
O10X O 0.8182(15) 0.3004(7) 0.4726(6) 0.058(4) Uiso 0.253(3) 1 d D U P J 18
N4 N 0.8576(19) 0.2617(10) 0.5077(10) 0.060(6) Uiso 0.149(3) 1 d D U P J 19
O9 O 0.885(2) 0.2360(13) 0.4551(9) 0.077(7) Uiso 0.149(3) 1 d D U P J 19
O10 O 0.9039(18) 0.3196(8) 0.5363(10) 0.060(6) Uiso 0.149(3) 1 d D U P J 19
N3C N 0.6380(8) 0.0362(3) 0.5259(5) 0.067(2) Uani 0.592(3) 1 d D U P K 20
O7C O 0.6294(8) 0.0024(3) 0.5711(5) 0.079(2) Uani 0.592(3) 1 d D U P K 20
O8C O 0.6259(8) 0.0127(4) 0.4655(5) 0.102(3) Uani 0.592(3) 1 d D U P K 20
N3X N 0.638(2) 0.0382(8) 0.5147(9) 0.079(6) Uiso 0.216(3) 1 d D U P K 21
O7X O 0.5840(14) -0.0045(7) 0.5417(8) 0.057(5) Uiso 0.216(3) 1 d D U P K 21
O8X O 0.6762(19) 0.0222(9) 0.4624(9) 0.065(5) Uiso 0.216(3) 1 d D U P K 21
N3' N 0.667(2) 0.0373(8) 0.5466(8) 0.071(6) Uiso 0.192(3) 1 d D U P K 22
O7' O 0.661(3) 0.0136(9) 0.5982(9) 0.086(7) Uiso 0.192(3) 1 d D U P K 22
O8' O 0.682(2) 0.0059(8) 0.4915(9) 0.073(5) Uiso 0.192(3) 1 d D U P K 22

loop_
_atom_site_aniso_label
_atom_site_aniso_U_11
_atom_site_aniso_U_22
_atom_site_aniso_U_33
_atom_site_aniso_U_23
_atom_site_aniso_U_13
_atom_site_aniso_U_12
C1A 0.0282(19) 0.0282(17) 0.0255(16) 0.0038(13) 0.0031(14) 0.0052(14)
C2A 0.030(2) 0.0309(18) 0.0270(17) -0.0002(13) 0.0076(15) 0.0018(15)
C3A 0.032(2) 0.0233(17) 0.0377(19) 0.0044(14) 0.0116(16) 0.0036(15)
C4A 0.0265(18) 0.0258(17) 0.0365(18) 0.0069(14) 0.0018(15) 0.0040(14)
C5A 0.036(2) 0.0240(16) 0.0291(17) 0.0059(13) 0.0051(15) 0.0067(15)
C6A 0.035(2) 0.0258(16) 0.0234(16) 0.0030(13) 0.0050(14) 0.0091(14)
C7A 0.0253(18) 0.0264(17) 0.0379(18) 0.0029(14) 0.0067(15) 0.0071(14)
C8A 0.0298(19) 0.0358(19) 0.0373(19) 0.0046(14) 0.0117(15) 0.0122(15)
C9A 0.0257(19) 0.0342(19) 0.0398(19) 0.0140(15) 0.0090(15) 0.0076(15)
C10A 0.035(2) 0.0274(17) 0.0406(19) 0.0057(14) 0.0076(16) 0.0071(15)
C11A 0.034(2) 0.038(2) 0.0376(19) 0.0041(15) 0.0116(16) 0.0097(16)
C12A 0.0225(18) 0.0340(18) 0.0371(18) 0.0066(14) 0.0091(14) 0.0064(15)
C13A 0.046(2) 0.044(2) 0.0303(18) -0.0033(15) -0.0084(16) 0.0084(17)
C1B 0.033(2) 0.0295(17) 0.0294(17) 0.0084(13) 0.0113(15) 0.0040(15)
C2B 0.032(2) 0.0380(19) 0.0287(17) 0.0135(14) 0.0121(15) 0.0030(16)
C3B 0.037(2) 0.0308(18) 0.0256(17) 0.0088(13) 0.0037(15) 0.0005(15)
C4B 0.0276(19) 0.0402(19) 0.0319(18) 0.0085(15) 0.0080(15) 0.0005(15)
C5B 0.041(2) 0.046(2) 0.0296(18) 0.0145(15) 0.0100(16) 0.0025(17)
C6B 0.040(2) 0.0363(19) 0.0244(17) 0.0121(14) 0.0064(15) 0.0055(16)
C7B 0.0292(19) 0.0289(17) 0.0276(17) 0.0094(13) 0.0088(14) 0.0044(14)
C8B 0.033(2) 0.0392(19) 0.0213(16) 0.0074(14) 0.0051(14) 0.0106(16)
C9B 0.0263(18) 0.0274(17) 0.0260(16) -0.0039(13) 0.0042(14) 0.0103(14)
C10B 0.0300(18) 0.0243(16) 0.0246(16) 0.0057(13) 0.0063(14) 0.0061(14)
C11B 0.0301(19) 0.0330(18) 0.0217(16) 0.0070(13) 0.0042(14) 0.0052(15)
C12B 0.0286(18) 0.0316(17) 0.0208(16) 0.0022(13) 0.0064(13) 0.0023(14)
C13B 0.061(3) 0.100(3) 0.051(2) 0.041(2) 0.028(2) 0.015(2)
C1C 0.034(2) 0.0246(17) 0.0248(16) 0.0068(13) 0.0003(15) -0.0014(15)
C2C 0.035(2) 0.0292(18) 0.0292(17) 0.0026(14) 0.0078(15) -0.0025(16)
C3C 0.036(2) 0.0332(19) 0.044(2) 0.0102(15) 0.0131(17) 0.0018(16)
C4C 0.033(2) 0.038(2) 0.043(2) 0.0155(16) -0.0014(16) 0.0035(17)
C5C 0.044(2) 0.0316(18) 0.0337(18) 0.0112(14) -0.0041(17) -0.0009(17)
C6C 0.041(2) 0.0240(17) 0.0292(17) 0.0041(13) 0.0036(16) 0.0037(15)
C7C 0.031(2) 0.039(2) 0.044(2) 0.0130(16) 0.0102(16) 0.0123(16)
C8C 0.039(2) 0.042(2) 0.040(2) 0.0102(15) 0.0198(16) 0.0148(17)
C9C 0.042(2) 0.039(2) 0.058(2) 0.0241(17) 0.0220(18) 0.0139(18)
C10C 0.048(2) 0.035(2) 0.073(3) 0.0084(18) 0.023(2) 0.0169(18)
C11C 0.042(2) 0.056(2) 0.049(2) 0.0033(18) 0.0181(18) 0.0199(19)
C12C 0.026(2) 0.055(2) 0.043(2) 0.0177(17) 0.0165(16) 0.0142(17)
C13C 0.068(3) 0.049(2) 0.036(2) 0.0020(17) -0.0188(19) 0.004(2)
C1D 0.043(2) 0.0229(17) 0.046(2) 0.0118(15) 0.0197(17) 0.0042(16)
C2D 0.049(2) 0.0267(17) 0.0364(19) 0.0102(14) 0.0219(17) 0.0048(16)
C3D 0.045(2) 0.0241(17) 0.0227(16) 0.0039(13) 0.0046(15) -0.0048(16)
C4D 0.032(2) 0.0291(17) 0.0323(18) 0.0049(14) 0.0052(15) -0.0016(15)
C5D 0.036(2) 0.0378(19) 0.0298(18) 0.0096(14) 0.0066(15) -0.0043(16)
C6D 0.044(2) 0.0280(18) 0.0336(18) 0.0144(14) 0.0036(16) -0.0001(16)
C7D 0.0335(19) 0.0218(16) 0.0277(17) 0.0071(13) 0.0079(14) 0.0011(14)
C8D 0.036(2) 0.0274(17) 0.0238(16) 0.0078(13) 0.0040(14) 0.0035(15)
C9D 0.0292(19) 0.0235(16) 0.0270(17) -0.0037(13) 0.0030(14) 0.0050(14)
C10D 0.0344(19) 0.0220(16) 0.0305(17) 0.0079(13) 0.0048(14) -0.0014(14)
C11D 0.0309(19) 0.0310(18) 0.0266(17) 0.0080(13) 0.0050(14) 0.0016(15)
C12D 0.0291(19) 0.0272(17) 0.0236(16) 0.0005(13) 0.0065(14) -0.0008(14)
C13D 0.048(3) 0.085(3) 0.041(2) 0.030(2) 0.0167(18) 0.004(2)
N1A 0.0334(18) 0.0394(18) 0.0479(18) 0.0080(14) 0.0012(14) 0.0083(15)
N2A 0.0392(18) 0.0337(17) 0.0297(15) -0.0014(12) -0.0003(13) 0.0147(14)
N3A 0.070(3) 0.0323(18) 0.052(2) 0.0051(14) 0.0189(18) 0.0062(19)
N3B 0.048(2) 0.0303(16) 0.0327(16) 0.0018(13) 0.0077(14) 0.0034(15)
N4B 0.0352(17) 0.0359(17) 0.0266(15) 0.0054(12) 0.0100(13) -0.0015(14)
N1C 0.046(2) 0.074(3) 0.071(2) 0.017(2) -0.0115(18) 0.017(2)
N2C 0.058(2) 0.0348(18) 0.0287(16) -0.0010(13) -0.0022(15) 0.0074(16)
N1D 0.041(2) 0.052(2) 0.0391(17) 0.0151(14) 0.0051(14) 0.0014(17)
N2D 0.045(2) 0.054(2) 0.051(2) 0.0263(16) 0.0064(16) 0.0038(17)
N4D 0.0371(18) 0.0357(17) 0.0236(14) 0.0047(12) 0.0104(13) -0.0051(14)
O1A 0.0302(14) 0.0279(12) 0.0607(15) -0.0019(10) 0.0177(11) 0.0037(11)
O2A 0.0366(15) 0.0428(14) 0.0444(14) 0.0217(11) 0.0140(11) 0.0090(11)
O3A 0.0515(19) 0.0535(17) 0.099(2) 0.0330(15) -0.0047(16) 0.0196(14)
O4A 0.0371(16) 0.0531(17) 0.095(2) 0.0124(15) -0.0116(15) -0.0097(14)
O5A 0.086(2) 0.0348(15) 0.104(2) 0.0165(15) 0.0380(18) 0.0299(15)
O6A 0.078(2) 0.0596(18) 0.0735(19) 0.0171(14) 0.0484(17) 0.0320(15)
O7A 0.099(3) 0.0365(16) 0.117(3) 0.0028(16) 0.012(2) 0.0245(18)
O8A 0.072(2) 0.0487(17) 0.086(2) 0.0041(14) 0.0271(17) -0.0186(17)
O1B 0.0382(14) 0.0377(13) 0.0347(12) 0.0172(10) -0.0011(10) -0.0009(11)
O2B 0.0338(14) 0.0328(12) 0.0291(12) -0.0039(9) -0.0046(10) 0.0116(10)
O7B 0.074(2) 0.0456(15) 0.0503(16) 0.0236(12) -0.0075(15) 0.0033(14)
O8B 0.0541(18) 0.0474(16) 0.0597(17) 0.0091(12) 0.0001(14) -0.0135(14)
O9B 0.0335(14) 0.0511(15) 0.0278(12) 0.0081(11) 0.0000(11) 0.0001(11)
O10B 0.0633(18) 0.0317(13) 0.0356(13) 0.0018(10) 0.0106(12) -0.0024(13)
O1C 0.0337(15) 0.0403(15) 0.0705(17) 0.0083(12) 0.0205(13) 0.0045(12)
O2C 0.0514(18) 0.0445(15) 0.0800(19) 0.0352(13) 0.0346(14) 0.0192(13)
O3C 0.079(2) 0.088(2) 0.092(2) 0.0331(19) -0.0048(18) 0.0422(19)
O4C 0.050(2) 0.097(3) 0.134(3) 0.007(2) -0.032(2) -0.004(2)
O5C 0.102(3) 0.0314(15) 0.0639(18) 0.0046(12) 0.0090(16) 0.0122(15)
O6C 0.081(2) 0.063(2) 0.104(3) -0.0010(17) 0.048(2) 0.0178(18)
O1D 0.0459(15) 0.0296(12) 0.0274(12) 0.0116(9) -0.0008(10) -0.0076(11)
O2D 0.0412(15) 0.0257(12) 0.0353(13) -0.0020(9) -0.0065(11) 0.0032(10)
O3D 0.0529(18) 0.0507(17) 0.0671(18) 0.0014(13) 0.0095(14) 0.0150(14)
O4D 0.0361(17) 0.088(2) 0.129(3) 0.059(2) 0.0101(17) -0.0092(16)
O5D 0.090(3) 0.081(2) 0.076(2) 0.0295(17) -0.0285(19) -0.001(2)
O6D 0.099(3) 0.059(2) 0.112(3) 0.0585(18) -0.013(2) -0.0032(18)
O9D 0.0655(18) 0.0291(13) 0.0324(13) 0.0032(10) 0.0093(12) -0.0039(12)
O10D 0.0326(14) 0.0517(15) 0.0305(12) 0.0073(11) 0.0027(11) -0.0036(12)
C14A 0.099(4) 0.043(2) 0.056(3) 0.0101(19) 0.031(2) -0.004(2)
C15A 0.042(2) 0.039(2) 0.037(2) 0.0075(16) 0.0100(17) 0.0078(17)
O11A 0.0612(18) 0.0360(13) 0.0365(13) 0.0013(11) 0.0155(12) 0.0026(12)
C16A 0.074(3) 0.038(2) 0.055(2) -0.0022(18) 0.019(2) -0.008(2)
C17A 0.081(4) 0.056(3) 0.069(3) -0.012(2) 0.007(2) -0.004(2)
O12A 0.0702(19) 0.0467(15) 0.0347(14) 0.0038(11) 0.0205(13) -0.0016(13)
C14D 0.054(6) 0.058(9) 0.033(5) 0.002(6) -0.001(5) 0.008(5)
C15D 0.066(6) 0.039(5) 0.028(5) 0.000(4) 0.005(5) -0.002(5)
O11D 0.094(6) 0.062(5) 0.043(4) 0.020(3) 0.017(4) 0.020(5)
C16D 0.112(8) 0.075(6) 0.054(5) 0.028(4) -0.002(5) 0.034(6)
C17D 0.112(10) 0.137(11) 0.112(13) 0.028(10) -0.043(10) 0.024(8)
O12D 0.061(7) 0.055(5) 0.041(5) 0.005(4) 0.016(4) 0.022(6)
C14W 0.088(10) 0.054(9) 0.069(9) -0.028(6) 0.004(7) 0.018(7)
C15W 0.077(8) 0.048(7) 0.034(7) 0.007(6) 0.001(6) -0.006(6)
O11W 0.103(7) 0.075(6) 0.039(4) 0.017(4) -0.006(5) 0.008(5)
C16W 0.113(9) 0.086(8) 0.057(6) 0.019(6) -0.015(7) 0.019(7)
C17W 0.133(10) 0.113(9) 0.063(8) 0.032(7) -0.021(8) 0.000(8)
O12W 0.081(10) 0.095(8) 0.046(6) 0.027(5) 0.004(5) -0.011(6)
C14B 0.061(5) 0.100(5) 0.043(4) 0.003(3) -0.012(3) 0.010(4)
C15B 0.074(4) 0.046(3) 0.029(3) 0.003(2) -0.001(3) -0.004(3)
O11B 0.065(3) 0.113(3) 0.041(2) 0.014(2) -0.0038(19) 0.016(3)
C16B 0.092(6) 0.144(7) 0.075(5) 0.007(5) 0.000(4) 0.006(6)
C17B 0.094(6) 0.276(10) 0.067(5) 0.024(6) -0.007(4) 0.001(6)
O12B 0.094(5) 0.067(4) 0.044(2) 0.014(2) 0.007(2) 0.007(3)
C14C 0.081(7) 0.049(5) 0.054(6) 0.005(4) 0.017(5) 0.009(4)
C15C 0.032(3) 0.055(4) 0.038(4) 0.018(3) 0.014(3) 0.014(3)
O11C 0.063(3) 0.051(3) 0.038(3) 0.011(2) 0.019(2) 0.010(3)
C16C 0.063(5) 0.052(4) 0.042(4) 0.009(3) 0.004(4) 0.007(4)
C17C 0.069(5) 0.050(4) 0.073(6) 0.016(4) -0.005(4) -0.002(4)
O12C 0.071(6) 0.060(5) 0.030(4) 0.007(3) 0.031(3) 0.014(4)
N4A 0.036(2) 0.039(2) 0.041(2) 0.0006(17) 0.0158(17) 0.0018(18)
O9A 0.037(2) 0.058(2) 0.054(2) 0.0109(17) 0.0260(19) 0.0157(16)
O10A 0.108(4) 0.040(2) 0.086(4) 0.0229(18) 0.061(3) 0.012(2)
N1B 0.041(2) 0.061(3) 0.038(2) 0.0166(18) 0.0061(17) 0.001(2)
O3B 0.048(2) 0.068(3) 0.059(4) -0.001(2) 0.0031(17) 0.0230(17)
O4B 0.042(2) 0.088(3) 0.100(5) 0.050(3) 0.008(2) -0.0115(19)
N2B 0.046(3) 0.052(3) 0.029(2) 0.0207(17) 0.0057(17) 0.009(2)
O5B 0.067(4) 0.077(3) 0.045(2) 0.0178(18) -0.018(3) -0.002(2)
O6B 0.085(5) 0.052(2) 0.067(3) 0.0332(18) -0.015(3) 0.006(2)
N4C 0.041(4) 0.068(5) 0.037(4) 0.014(3) 0.021(3) 0.011(3)
O9C 0.042(4) 0.093(7) 0.051(4) 0.006(4) 0.037(3) 0.013(4)
O10C 0.107(6) 0.068(4) 0.082(5) 0.044(4) 0.059(5) 0.019(4)
N3C 0.055(5) 0.039(4) 0.115(6) 0.003(4) 0.038(5) 0.027(3)
O7C 0.090(6) 0.030(3) 0.120(6) 0.018(4) 0.019(6) 0.010(3)
O8C 0.084(6) 0.060(4) 0.139(6) -0.045(4) 0.008(5) 0.014(4)

loop_
_atom_type_symbol
_atom_type_description
_atom_type_scat_dispersion_real
_atom_type_scat_dispersion_imag
_atom_type_scat_source
C C 0.0033 0.0016 'International Tables Vol C Tables 4.2.6.8 and 6.1.1.4'
H H 0.0000 0.0000 'International Tables Vol C Tables 4.2.6.8 and 6.1.1.4'
N N 0.0061 0.0033 'International Tables Vol C Tables 4.2.6.8 and 6.1.1.4'
O O 0.0106 0.0060 'International Tables Vol C Tables 4.2.6.8 and 6.1.1.4'

loop_
_geom_angle_atom_site_label_1
_geom_angle_atom_site_label_2
_geom_angle_atom_site_label_3
_geom_angle
_geom_angle_site_symmetry_3
O2B C1A C2A 124.0(3) .
O2B C1A C6A 116.0(3) .
C2A C1A C6A 120.0(3) .
C3A C2A C1A 117.8(3) .
C3A C2A H2A 121.1 .
C1A C2A H2A 121.1 .
C2A C3A C4A 121.8(3) .
C2A C3A O1A 120.6(3) .
C4A C3A O1A 117.3(3) .
C3A C4A C5A 121.7(3) .
C3A C4A N1A 118.3(3) .
C5A C4A N1A 120.0(3) .
C6A C5A C4A 115.3(3) .
C6A C5A C13A 121.6(3) .
C4A C5A C13A 123.1(3) .
C5A C6A C1A 123.3(3) .
C5A C6A N2A 118.7(3) .
C1A C6A N2A 118.0(3) .
O1A C7A C8A 122.1(3) .
O1A C7A C12A 117.7(3) .
C8A C7A C12A 120.1(3) .
C9A C8A C7A 119.2(3) .
C9A C8A H8A 120.4 .
C7A C8A H8A 120.4 .
C8A C9A C10A 120.5(3) .
C8A C9A O2A 120.0(3) .
C10A C9A O2A 119.1(3) .
C11A C10A C9A 120.9(3) .
C11A C10A N3A 119.0(3) .
C9A C10A N3A 120.1(3) .
C10A C11A C12A 118.6(3) .
C10A C11A H11A 120.7 .
C12A C11A H11A 120.7 .
C7A C12A C11A 120.4(3) .
C7A C12A N4Z 120.9(7) .
C11A C12A N4Z 118.5(8) .
C7A C12A N4A 124.0(3) .
C11A C12A N4A 115.6(3) .
C5A C13A H13A 109.5 .
C5A C13A H13B 109.5 .
H13A C13A H13B 109.5 .
C5A C13A H13C 109.5 .
H13A C13A H13C 109.5 .
H13B C13A H13C 109.5 .
C2B C1B O2A 123.8(3) .
C2B C1B C6B 120.3(3) .
O2A C1B C6B 115.9(3) .
C3B C2B C1B 118.2(3) .
C3B C2B H2B 120.9 .
C1B C2B H2B 120.9 .
C2B C3B O1B 121.7(3) .
C2B C3B C4B 121.1(3) .
O1B C3B C4B 117.0(3) .
C5B C4B C3B 122.1(3) .
C5B C4B N1Y 117.4(11) .
C3B C4B N1Y 120.5(11) .
C5B C4B N1B 119.9(3) .
C3B C4B N1B 118.0(3) .
C6B C5B C4B 115.1(3) .
C6B C5B C13B 122.8(3) .
C4B C5B C13B 122.1(3) .
C5B C6B C1B 123.3(3) .
C5B C6B N2Y 119.0(10) .
C1B C6B N2Y 117.8(10) .
C5B C6B N2B 118.8(3) .
C1B C6B N2B 117.9(4) .
O1B C7B C8B 122.1(3) .
O1B C7B C12B 118.3(2) .
C8B C7B C12B 119.4(3) .
C9B C8B C7B 119.6(3) .
C9B C8B H8B 120.2 .
C7B C8B H8B 120.2 .
C8B C9B C10B 120.5(3) .
C8B C9B O2B 119.4(3) .
C10B C9B O2B 119.7(3) .
C11B C10B C9B 120.3(3) .
C11B C10B N3B 117.4(3) .
C9B C10B N3B 122.3(3) .
C10B C11B C12B 119.2(3) .
C10B C11B H11B 120.4 .
C12B C11B H11B 120.4 .
C11B C12B C7B 120.9(3) .
C11B C12B N4B 117.3(2) .
C7B C12B N4B 121.7(3) .
C5B C13B H13D 109.5 .
C5B C13B H13E 109.5 .
H13D C13B H13E 109.5 .
C5B C13B H13F 109.5 .
H13D C13B H13F 109.5 .
H13E C13B H13F 109.5 .
O2D C1C C6C 116.0(3) .
O2D C1C C2C 124.0(3) .
C6C C1C C2C 119.6(3) .
C3C C2C C1C 118.0(3) .
C3C C2C H2C 121.0 .
C1C C2C H2C 121.0 .
C2C C3C C4C 121.7(3) .
C2C C3C O1C 120.1(3) .
C4C C3C O1C 117.6(3) .
C5C C4C C3C 121.7(3) .
C5C C4C N1C 120.6(3) .
C3C C4C N1C 117.6(3) .
C6C C5C C4C 115.2(3) .
C6C C5C C13C 120.7(3) .
C4C C5C C13C 124.1(3) .
C1C C6C C5C 123.7(3) .
C1C C6C N2C 117.1(3) .
C5C C6C N2C 119.3(3) .
O1C C7C C8C 122.3(3) .
O1C C7C C12C 118.4(3) .
C8C C7C C12C 119.2(3) .
C9C C8C C7C 120.0(3) .
C9C C8C H8C 120.0 .
C7C C8C H8C 120.0 .
C8C C9C O2C 120.3(3) .
C8C C9C C10C 119.7(3) .
O2C C9C C10C 120.0(3) .
C11C C10C C9C 120.8(3) .
C11C C10C N3C 117.1(4) .
C9C C10C N3C 122.1(4) .
C11C C10C N3' 118.2(8) .
C9C C10C N3' 118.1(8) .
C11C C10C N3X 110.1(7) .
C9C C10C N3X 128.4(7) .
C12C C11C C10C 119.2(3) .
C12C C11C H11C 120.4 .
C10C C11C H11C 120.4 .
C11C C12C C7C 121.0(3) .
C11C C12C N4X 109.9(9) .
C7C C12C N4X 128.9(8) .
C11C C12C N4C 118.3(5) .
C7C C12C N4C 120.7(5) .
C11C C12C N4 122.6(8) .
C7C C12C N4 116.3(8) .
C5C C13C H13G 109.5 .
C5C C13C H13H 109.5 .
H13G C13C H13H 109.5 .
C5C C13C H13I 109.5 .
H13G C13C H13I 109.5 .
H13H C13C H13I 109.5 .
O2C C1D C2D 123.3(3) .
O2C C1D C6D 117.1(3) .
C2D C1D C6D 119.4(3) .
C3D C2D C1D 118.4(3) .
C3D C2D H2D 120.8 .
C1D C2D H2D 120.8 .
C2D C3D O1D 119.9(3) .
C2D C3D C4D 121.3(3) .
O1D C3D C4D 118.5(3) .
C3D C4D C5D 121.9(3) .
C3D C4D N1D 118.4(3) .
C5D C4D N1D 119.7(3) .
C6D C5D C4D 114.9(3) .
C6D C5D C13D 122.3(3) .
C4D C5D C13D 122.7(3) .
C5D C6D C1D 124.1(3) .
C5D C6D N2D 118.8(3) .
C1D C6D N2D 117.1(3) .
O1D C7D C8D 121.9(3) .
O1D C7D C12D 118.9(2) .
C8D C7D C12D 119.1(3) .
C7D C8D C9D 119.8(3) .
C7D C8D H8D 120.1 .
C9D C8D H8D 120.1 .
O2D C9D C8D 119.6(3) .
O2D C9D C10D 119.8(3) .
C8D C9D C10D 120.5(3) .
C11D C10D C9D 119.9(3) .
C11D C10D N3W 117.6(4) .
C9D C10D N3W 122.1(4) .
C11D C10D N3 116.7(6) .
C9D C10D N3 123.4(6) .
C11D C10D N3D 116.6(4) .
C9D C10D N3D 122.8(4) .
C12D C11D C10D 119.3(3) .
C12D C11D H11D 120.3 .
C10D C11D H11D 120.3 .
C11D C12D C7D 121.4(3) .
C11D C12D N4D 116.6(3) .
C7D C12D N4D 122.0(2) .
C5D C13D H13J 109.5 .
C5D C13D H13K 109.5 .
H13J C13D H13K 109.5 .
C5D C13D H13L 109.5 .
H13J C13D H13L 109.5 .
H13K C13D H13L 109.5 .
O4A N1A O3A 125.3(3) .
O4A N1A C4A 117.8(3) .
O3A N1A C4A 116.9(3) .
O5A N2A O6A 124.3(3) .
O5A N2A C6A 118.1(3) .
O6A N2A C6A 117.5(3) .
O8A N3A O7A 125.7(3) .
O8A N3A C10A 117.0(3) .
O7A N3A C10A 117.2(3) .
O7B N3B O8B 124.8(3) .
O7B N3B C10B 117.7(3) .
O8B N3B C10B 117.4(3) .
O10B N4B O9B 124.7(3) .
O10B N4B C12B 118.3(3) .
O9B N4B C12B 117.0(3) .
O4C N1C O3C 124.6(4) .
O4C N1C C4C 117.9(4) .
O3C N1C C4C 117.4(4) .
O6C N2C O5C 123.8(3) .
O6C N2C C6C 118.6(3) .
O5C N2C C6C 117.6(3) .
O4D N1D O3D 124.1(4) .
O4D N1D C4D 118.2(3) .
O3D N1D C4D 117.7(3) .
O6D N2D O5D 124.2(3) .
O6D N2D C6D 117.8(3) .
O5D N2D C6D 117.9(3) .
O9D N4D O10D 124.5(3) .
O9D N4D C12D 118.2(3) .
O10D N4D C12D 117.2(3) .
C7A O1A C3A 116.9(2) .
C1B O2A C9A 117.9(2) .
C7B O1B C3B 117.9(2) .
C1A O2B C9B 118.4(2) .
C7C O1C C3C 119.6(3) .
C1D O2C C9C 117.2(3) .
C7D O1D C3D 118.5(2) .
C1C O2D C9D 118.8(2) .
C15A C14A H14A 109.5 .
C15A C14A H14B 109.5 .
H14A C14A H14B 109.5 .
C15A C14A H14C 109.5 .
H14A C14A H14C 109.5 .
H14B C14A H14C 109.5 .
O12A C15A O11A 123.3(3) .
O12A C15A C14A 124.9(3) .
O11A C15A C14A 111.7(3) .
C15A O11A C16A 116.9(3) .
O11A C16A C17A 107.1(3) .
O11A C16A H16A 110.3 .
C17A C16A H16A 110.3 .
O11A C16A H16B 110.3 .
C17A C16A H16B 110.3 .
H16A C16A H16B 108.6 .
C16A C17A H17A 109.5 .
C16A C17A H17B 109.5 .
H17A C17A H17B 109.5 .
C16A C17A H17C 109.5 .
H17A C17A H17C 109.5 .
H17B C17A H17C 109.5 .
C15D C14D H14D 109.5 .
C15D C14D H14E 109.5 .
H14D C14D H14E 109.5 .
C15D C14D H14F 109.5 .
H14D C14D H14F 109.5 .
H14E C14D H14F 109.5 .
O12D C15D O11D 121.5(10) .
O12D C15D C14D 127.9(10) .
O11D C15D C14D 110.6(9) .
C15D O11D C16D 119.4(9) .
O11D C16D C17D 110.9(9) .
O11D C16D H16C 109.5 .
C17D C16D H16C 109.5 .
O11D C16D H16D 109.5 .
C17D C16D H16D 109.5 .
H16C C16D H16D 108.0 .
C16D C17D H17D 109.5 .
C16D C17D H17E 109.5 .
H17D C17D H17E 109.5 .
C16D C17D H17F 109.5 .
H17D C17D H17F 109.5 .
H17E C17D H17F 109.5 .
C15W C14W H14G 109.5 .
C15W C14W H14H 109.5 .
H14G C14W H14H 109.5 .
C15W C14W H14I 109.5 .
H14G C14W H14I 109.5 .
H14H C14W H14I 109.5 .
O12W C15W O11W 119.5(12) .
O12W C15W C14W 128.3(12) .
O11W C15W C14W 112.1(12) .
C15W O11W C16W 113.6(10) .
O11W C16W C17W 104.1(11) .
O11W C16W H16E 110.9 .
C17W C16W H16E 110.9 .
O11W C16W H16F 110.9 .
C17W C16W H16F 110.9 .
H16E C16W H16F 109.0 .
C16W C17W H17G 109.5 .
C16W C17W H17H 109.5 .
H17G C17W H17H 109.5 .
C16W C17W H17I 109.5 .
H17G C17W H17I 109.5 .
H17H C17W H17I 109.5 .
C15B C14B H14J 109.5 .
C15B C14B H14K 109.5 .
H14J C14B H14K 109.5 .
C15B C14B H14L 109.5 .
H14J C14B H14L 109.5 .
H14K C14B H14L 109.5 .
O12B C15B O11B 120.5(6) .
O12B C15B C14B 127.7(5) .
O11B C15B C14B 111.7(5) .
C15B O11B C16B 116.5(5) .
C17B C16B O11B 104.0(6) .
C17B C16B H16G 111.0 .
O11B C16B H16G 111.0 .
C17B C16B H16H 111.0 .
O11B C16B H16H 111.0 .
H16G C16B H16H 109.0 .
C16B C17B H17J 109.5 .
C16B C17B H17K 109.5 .
H17J C17B H17K 109.5 .
C16B C17B H17L 109.5 .
H17J C17B H17L 109.5 .
H17K C17B H17L 109.5 .
C15Y C14Y H14M 109.5 .
C15Y C14Y H14N 109.5 .
H14M C14Y H14N 109.5 .
C15Y C14Y H14O 109.5 .
H14M C14Y H14O 109.5 .
H14N C14Y H14O 109.5 .
O12Y C15Y O11Y 123.8(15) .
O12Y C15Y C14Y 125.2(15) .
O11Y C15Y C14Y 111.0(14) .
C15Y O11Y C16Y 119.1(15) .
O11Y C16Y C17Y 103.7(14) .
O11Y C16Y H16I 111.0 .
C17Y C16Y H16I 111.0 .
O11Y C16Y H16J 111.0 .
C17Y C16Y H16J 111.0 .
H16I C16Y H16J 109.0 .
C16Y C17Y H17M 109.5 .
C16Y C17Y H17N 109.5 .
H17M C17Y H17N 109.5 .
C16Y C17Y H17O 109.5 .
H17M C17Y H17O 109.5 .
H17N C17Y H17O 109.5 .
C15C C14C H14P 109.5 .
C15C C14C H14Q 109.5 .
H14P C14C H14Q 109.5 .
C15C C14C H14R 109.5 .
H14P C14C H14R 109.5 .
H14Q C14C H14R 109.5 .
O12C C15C O11C 124.3(8) .
O12C C15C C14C 127.0(8) .
O11C C15C C14C 108.6(7) .
C15C O11C C16C 116.1(6) .
O11C C16C C17C 105.0(7) .
O11C C16C H16K 110.7 .
C17C C16C H16K 110.7 .
O11C C16C H16L 110.7 .
C17C C16C H16L 110.7 .
H16K C16C H16L 108.8 .
C16C C17C H17P 109.5 .
C16C C17C H17Q 109.5 .
H17P C17C H17Q 109.5 .
C16C C17C H17R 109.5 .
H17P C17C H17R 109.5 .
H17Q C17C H17R 109.5 .
C15X C14X H14S 109.5 .
C15X C14X H14T 109.5 .
H14S C14X H14T 109.5 .
C15X C14X H14U 109.5 .
H14S C14X H14U 109.5 .
H14T C14X H14U 109.5 .
O12X C15X O11X 122.8(14) .
O12X C15X C14X 125.7(14) .
O11X C15X C14X 111.5(13) .
C15X O11X C16X 117.6(12) .
O11X C16X C17X 107.3(12) .
O11X C16X H16M 110.3 .
C17X C16X H16M 110.3 .
O11X C16X H16N 110.3 .
C17X C16X H16N 110.3 .
H16M C16X H16N 108.5 .
C16X C17X H17S 109.5 .
C16X C17X H17T 109.5 .
H17S C17X H17T 109.5 .
C16X C17X H17U 109.5 .
H17S C17X H17U 109.5 .
H17T C17X H17U 109.5 .
C15 C14 H14V 109.5 .
C15 C14 H14W 109.5 .
H14V C14 H14W 109.5 .
C15 C14 H14X 109.5 .
H14V C14 H14X 109.5 .
H14W C14 H14X 109.5 .
O12 C15 O11 121.5(16) .
O12 C15 C14 127.0(17) .
O11 C15 C14 111.5(15) .
C15 O11 C16 114.5(17) .
O11 C16 C17 102.9(17) .
O11 C16 H16O 111.2 .
C17 C16 H16O 111.2 .
O11 C16 H16P 111.2 .
C17 C16 H16P 111.2 .
H16O C16 H16P 109.1 .
C16 C17 H17V 109.5 .
C16 C17 H17W 109.5 .
H17V C17 H17W 109.5 .
C16 C17 H17X 109.5 .
H17V C17 H17X 109.5 .
H17W C17 H17X 109.5 .
O8D N3D O7D 126.9(7) .
O8D N3D C10D 120.6(6) .
O7D N3D C10D 111.7(6) .
O8W N3W O7W 123.8(8) .
O8W N3W C10D 119.9(8) .
O7W N3W C10D 115.4(7) .
N3W O8W O8W 143.7(11) 2_666
O8 N3 O7 124.8(12) .
O8 N3 C10D 119.4(11) .
O7 N3 C10D 115.7(10) .
O10A N4A O9A 125.0(4) .
O10A N4A C12A 118.3(4) .
O9A N4A C12A 116.7(4) .
O10Z N4Z O9Z 120.6(17) .
O10Z N4Z C12A 120.9(14) .
O9Z N4Z C12A 118.5(14) .
O4B N1B O3B 124.5(4) .
O4B N1B C4B 117.8(4) .
O3B N1B C4B 117.7(4) .
O3Y N1Y O4Y 126.0(18) .
O3Y N1Y C4B 117.4(14) .
O4Y N1Y C4B 116.6(14) .
O5B N2B O6B 124.8(4) .
O5B N2B C6B 118.0(4) .
O6B N2B C6B 117.2(4) .
O5Y N2Y O6Y 123.9(16) .
O5Y N2Y C6B 117.9(13) .
O6Y N2Y C6B 118.2(13) .
O10C N4C O9C 124.9(8) .
O10C N4C C12C 119.7(6) .
O9C N4C C12C 115.4(7) .
O9X N4X O10X 125.7(18) .
O9X N4X C12C 118.2(14) .
O10X N4X C12C 115.9(13) .
O9 N4 O10 120.7(17) .
O9 N4 C12C 117.5(14) .
O10 N4 C12C 121.8(14) .
O7C N3C O8C 126.8(8) .
O7C N3C C10C 115.4(7) .
O8C N3C C10C 117.8(7) .
O8X N3X O7X 123.3(16) .
O8X N3X C10C 117.3(13) .
O7X N3X C10C 119.4(13) .
O7' N3' O8' 128.1(18) .
O7' N3' C10C 119.2(14) .
O8' N3' C10C 112.6(12) .

loop_
_geom_bond_atom_site_label_1
_geom_bond_atom_site_label_2
_geom_bond_distance
_geom_bond_site_symmetry_2
C1A O2B 1.368(4) .
C1A C2A 1.379(4) .
C1A C6A 1.391(4) .
C2A C3A 1.374(4) .
C2A H2A 0.9500 .
C3A C4A 1.386(4) .
C3A O1A 1.389(4) .
C4A C5A 1.392(4) .
C4A N1A 1.465(4) .
C5A C6A 1.387(4) .
C5A C13A 1.510(4) .
C6A N2A 1.465(4) .
C7A O1A 1.374(3) .
C7A C8A 1.380(4) .
C7A C12A 1.381(4) .
C8A C9A 1.372(4) .
C8A H8A 0.9500 .
C9A C10A 1.374(4) .
C9A O2A 1.391(3) .
C10A C11A 1.371(4) .
C10A N3A 1.464(4) .
C11A C12A 1.387(4) .
C11A H11A 0.9500 .
C12A N4Z 1.466(16) .
C12A N4A 1.469(5) .
C13A H13A 0.9800 .
C13A H13B 0.9800 .
C13A H13C 0.9800 .
C1B C2B 1.370(4) .
C1B O2A 1.376(4) .
C1B C6B 1.385(4) .
C2B C3B 1.362(4) .
C2B H2B 0.9500 .
C3B O1B 1.386(4) .
C3B C4B 1.391(4) .
C4B C5B 1.387(4) .
C4B N1Y 1.471(15) .
C4B N1B 1.473(5) .
C5B C6B 1.378(5) .
C5B C13B 1.508(4) .
C6B N2Y 1.465(15) .
C6B N2B 1.471(5) .
C7B O1B 1.367(3) .
C7B C8B 1.384(4) .
C7B C12B 1.389(4) .
C8B C9B 1.376(4) .
C8B H8B 0.9500 .
C9B C10B 1.385(4) .
C9B O2B 1.392(3) .
C10B C11B 1.376(4) .
C10B N3B 1.464(4) .
C11B C12B 1.377(4) .
C11B H11B 0.9500 .
C12B N4B 1.468(4) .
C13B H13D 0.9800 .
C13B H13E 0.9800 .
C13B H13F 0.9800 .
C1C O2D 1.366(4) .
C1C C6C 1.381(4) .
C1C C2C 1.381(4) .
C2C C3C 1.365(5) .
C2C H2C 0.9500 .
C3C C4C 1.385(4) .
C3C O1C 1.391(4) .
C4C C5C 1.385(5) .
C4C N1C 1.469(5) .
C5C C6C 1.383(5) .
C5C C13C 1.524(4) .
C6C N2C 1.468(4) .
C7C O1C 1.361(4) .
C7C C8C 1.381(4) .
C7C C12C 1.389(5) .
C8C C9C 1.379(4) .
C8C H8C 0.9500 .
C9C O2C 1.382(4) .
C9C C10C 1.384(5) .
C10C C11C 1.371(5) .
C10C N3C 1.485(7) .
C10C N3' 1.489(15) .
C10C N3X 1.493(15) .
C11C C12C 1.369(5) .
C11C H11C 0.9500 .
C12C N4X 1.470(14) .
C12C N4C 1.481(7) .
C12C N4 1.482(15) .
C13C H13G 0.9800 .
C13C H13H 0.9800 .
C13C H13I 0.9800 .
C1D O2C 1.369(4) .
C1D C2D 1.383(4) .
C1D C6D 1.385(4) .
C2D C3D 1.371(5) .
C2D H2D 0.9500 .
C3D O1D 1.383(4) .
C3D C4D 1.387(4) .
C4D C5D 1.400(4) .
C4D N1D 1.469(4) .
C5D C6D 1.381(5) .
C5D C13D 1.512(4) .
C6D N2D 1.472(4) .
C7D O1D 1.371(3) .
C7D C8D 1.379(4) .
C7D C12D 1.390(4) .
C8D C9D 1.379(4) .
C8D H8D 0.9500 .
C9D O2D 1.379(3) .
C9D C10D 1.389(4) .
C10D C11D 1.378(4) .
C10D N3W 1.462(9) .
C10D N3 1.472(13) .
C10D N3D 1.476(8) .
C11D C12D 1.370(4) .
C11D H11D 0.9500 .
C12D N4D 1.469(4) .
C13D H13J 0.9800 .
C13D H13K 0.9800 .
C13D H13L 0.9800 .
N1A O4A 1.214(3) .
N1A O3A 1.215(3) .
N2A O5A 1.204(3) .
N2A O6A 1.208(3) .
N3A O8A 1.216(4) .
N3A O7A 1.218(4) .
N3B O7B 1.215(3) .
N3B O8B 1.221(3) .
N4B O10B 1.216(3) .
N4B O9B 1.224(3) .
N1C O4C 1.216(4) .
N1C O3C 1.223(4) .
N2C O6C 1.210(4) .
N2C O5C 1.217(3) .
N1D O4D 1.205(3) .
N1D O3D 1.229(4) .
N2D O6D 1.201(4) .
N2D O5D 1.206(4) .
N4D O9D 1.223(3) .
N4D O10D 1.223(3) .
C14A C15A 1.488(4) .
C14A H14A 0.9800 .
C14A H14B 0.9800 .
C14A H14C 0.9800 .
C15A O12A 1.202(4) .
C15A O11A 1.325(4) .
O11A C16A 1.443(4) .
C16A C17A 1.507(5) .
C16A H16A 0.9900 .
C16A H16B 0.9900 .
C17A H17A 0.9800 .
C17A H17B 0.9800 .
C17A H17C 0.9800 .
C14D C15D 1.486(12) .
C14D H14D 0.9800 .
C14D H14E 0.9800 .
C14D H14F 0.9800 .
C15D O12D 1.225(12) .
C15D O11D 1.324(11) .
O11D C16D 1.431(11) .
C16D C17D 1.478(14) .
C16D H16C 0.9900 .
C16D H16D 0.9900 .
C17D H17D 0.9800 .
C17D H17E 0.9800 .
C17D H17F 0.9800 .
C14W C15W 1.474(13) .
C14W H14G 0.9800 .
C14W H14H 0.9800 .
C14W H14I 0.9800 .
C15W O12W 1.232(14) .
C15W O11W 1.341(13) .
O11W C16W 1.489(13) .
C16W C17W 1.517(13) .
C16W H16E 0.9900 .
C16W H16F 0.9900 .
C17W H17G 0.9800 .
C17W H17H 0.9800 .
C17W H17I 0.9800 .
C14B C15B 1.478(8) .
C14B H14J 0.9800 .
C14B H14K 0.9800 .
C14B H14L 0.9800 .
C15B O12B 1.247(6) .
C15B O11B 1.301(5) .
O11B C16B 1.508(8) .
C16B C17B 1.467(9) .
C16B H16G 0.9900 .
C16B H16H 0.9900 .
C17B H17J 0.9800 .
C17B H17K 0.9800 .
C17B H17L 0.9800 .
C14Y C15Y 1.504(16) .
C14Y H14M 0.9800 .
C14Y H14N 0.9800 .
C14Y H14O 0.9800 .
C15Y O12Y 1.217(16) .
C15Y O11Y 1.312(15) .
O11Y C16Y 1.458(17) .
C16Y C17Y 1.554(19) .
C16Y H16I 0.9900 .
C16Y H16J 0.9900 .
C17Y H17M 0.9800 .
C17Y H17N 0.9800 .
C17Y H17O 0.9800 .
C14C C15C 1.507(9) .
C14C H14P 0.9800 .
C14C H14Q 0.9800 .
C14C H14R 0.9800 .
C15C O12C 1.189(9) .
C15C O11C 1.333(8) .
O11C C16C 1.467(8) .
C16C C17C 1.508(12) .
C16C H16K 0.9900 .
C16C H16L 0.9900 .
C17C H17P 0.9800 .
C17C H17Q 0.9800 .
C17C H17R 0.9800 .
C14X C15X 1.500(15) .
C14X H14S 0.9800 .
C14X H14T 0.9800 .
C14X H14U 0.9800 .
C15X O12X 1.207(16) .
C15X O11X 1.335(15) .
O11X C16X 1.437(14) .
C16X C17X 1.524(16) .
C16X H16M 0.9900 .
C16X H16N 0.9900 .
C17X H17S 0.9800 .
C17X H17T 0.9800 .
C17X H17U 0.9800 .
C14 C15 1.491(16) .
C14 H14V 0.9800 .
C14 H14W 0.9800 .
C14 H14X 0.9800 .
C15 O12 1.217(16) .
C15 O11 1.325(16) .
O11 C16 1.489(19) .
C16 C17 1.53(2) .
C16 H16O 0.9900 .
C16 H16P 0.9900 .
C17 H17V 0.9800 .
C17 H17W 0.9800 .
C17 H17X 0.9800 .
N3D O8D 1.216(8) .
N3D O7D 1.275(9) .
N3W O8W 1.212(9) .
N3W O7W 1.257(10) .
O8W O8W 1.653(15) 2_666
N3 O8 1.238(12) .
N3 O7 1.255(12) .
N4A O10A 1.210(5) .
N4A O9A 1.219(5) .
N4Z O10Z 1.214(14) .
N4Z O9Z 1.214(14) .
N1B O4B 1.221(5) .
N1B O3B 1.226(5) .
N1Y O3Y 1.219(14) .
N1Y O4Y 1.220(14) .
N2B O5B 1.216(5) .
N2B O6B 1.221(5) .
N2Y O5Y 1.222(13) .
N2Y O6Y 1.222(13) .
N4C O10C 1.213(8) .
N4C O9C 1.216(8) .
N4X O9X 1.210(13) .
N4X O10X 1.214(13) .
N4 O9 1.216(14) .
N4 O10 1.218(14) .
N3C O7C 1.235(8) .
N3C O8C 1.239(9) .
N3X O8X 1.225(13) .
N3X O7X 1.235(13) .
N3' O7' 1.234(13) .
N3' O8' 1.244(13) .
